data_7239642
loop_
_publ_author_name
'Li, Sihan'
'Zhu, Yuqiong'
'Liang, Huaqing'
'Xie, Xiuli'
'Zhan, Yipeng'
'Liang, Guodong'
'Zhu, Fangming'

_publ_section_title
;
 The influences of electronic effect and isomerization of salalen
 titanium(iv) complexes on ethylene polymerization in the presence of
 methylaluminoxane
;
_journal_issue 71
_journal_name_full 'RSC Advances'
_journal_page_first 41824
_journal_paper_doi 10.1039/C9RA08899G
_journal_volume 9
_journal_year 2019
_chemical_formula_moiety 'C25 H34 Cl2 N2 O2 Ti, C7 H8'
_chemical_formula_sum 'C32 H42 Cl2 N2 O2 Ti'
_chemical_formula_weight 605.47
_space_group_crystal_system monoclinic
_space_group_IT_number 14
_space_group_name_Hall '-P 2yn'
_space_group_name_H-M_alt 'P 1 21/n 1'
_atom_sites_solution_hydrogens geom
_atom_sites_solution_primary dual
_audit_creation_date 2019-06-06
_audit_creation_method
;
Olex2 1.2
(compiled 2018.05.29 svn.r3508 for OlexSys, GUI svn.r5506)
;
_audit_update_record
;
2019-06-06 deposited with the CCDC.	2019-12-17 downloaded from the CCDC.
;
_cell_angle_alpha 90
_cell_angle_beta 111.381(4)
_cell_angle_gamma 90
_cell_formula_units_Z 4
_cell_length_a 10.2955(4)
_cell_length_b 30.4590(9)
_cell_length_c 10.5847(3)
_cell_measurement_reflns_used 3382
_cell_measurement_temperature 150.00(10)
_cell_measurement_theta_max 71.9910
_cell_measurement_theta_min 4.8350
_cell_volume 3090.82(19)
_computing_cell_refinement 'CrysAlisPro 1.171.39.46 (Rigaku OD, 2018)'
_computing_data_collection 'CrysAlisPro 1.171.39.46 (Rigaku OD, 2018)'
_computing_data_reduction 'CrysAlisPro 1.171.39.46 (Rigaku OD, 2018)'
_computing_molecular_graphics 'Olex2 (Dolomanov et al., 2009)'
_computing_publication_material 'Olex2 (Dolomanov et al., 2009)'
_computing_structure_refinement 'XL (Sheldrick, 2008)'
_computing_structure_solution 'XT (Sheldrick, 2015)'
_diffrn_ambient_environment N~2~
_diffrn_ambient_temperature 150.00(10)
_diffrn_detector 'CCD plate'
_diffrn_detector_area_resol_mean 10.5826
_diffrn_detector_type AtlasS2
_diffrn_measured_fraction_theta_full 0.990
_diffrn_measured_fraction_theta_max 0.965
_diffrn_measurement_details
;
List of Runs (angles in degrees, time in seconds):

  # Type    Start    End  Width  t~exp~   \w     \q     \k     \f   Frames
#--------------------------------------------------------------------------
  1  \w   -124.00 -79.00   1.00   24.93    --  -36.00 -99.00  60.00   45
  2  \w   -124.00 -79.00   1.00   24.93    --  -36.00 -99.00-150.00   45
  3  \w   -114.00 -79.00   1.00   24.93    --  -36.00 -99.00 150.00   35
  4  \w     62.00 129.00   1.00   24.93    --   36.00 178.00   0.00   67
  5  \w     57.00 131.00   1.00   24.93    --   36.00 178.00-180.00   74
  6  \w     86.00 175.00   1.00   72.50    --  109.02  61.00 -30.00   89
  7  \w     44.00 139.00   1.00   72.50    --  109.02 -61.00-180.00   95
  8  \w     27.00 105.00   1.00   72.50    --  109.02-111.00  60.00   78
  9  \w     37.00 112.00   1.00   72.50    --  109.02-111.00 150.00   75
 10  \w     89.00 166.00   1.00   72.50    --  109.02  61.00-120.00   77
;
_diffrn_measurement_device 'four-circle diffractometer'
_diffrn_measurement_device_type 'SuperNova, Dual, Cu at home/near, AtlasS2'
_diffrn_measurement_method '\w scans'
_diffrn_orient_matrix_type 'CrysAlisPro convention (1999,Acta A55,543-557)'
_diffrn_orient_matrix_UB_11 0.1096449000
_diffrn_orient_matrix_UB_12 0.0214454000
_diffrn_orient_matrix_UB_13 -0.0478350000
_diffrn_orient_matrix_UB_21 -0.1137853000
_diffrn_orient_matrix_UB_22 0.0296834000
_diffrn_orient_matrix_UB_23 -0.0973804000
_diffrn_orient_matrix_UB_31 0.0296227000
_diffrn_orient_matrix_UB_32 0.0348847000
_diffrn_orient_matrix_UB_33 0.1124521000
_diffrn_radiation_monochromator mirror
_diffrn_radiation_probe x-ray
_diffrn_radiation_type CuK\a
_diffrn_radiation_wavelength 1.54184
_diffrn_reflns_av_R_equivalents 0.0583
_diffrn_reflns_av_unetI/netI 0.0929
_diffrn_reflns_Laue_measured_fraction_full 0.990
_diffrn_reflns_Laue_measured_fraction_max 0.965
_diffrn_reflns_limit_h_max 10
_diffrn_reflns_limit_h_min -12
_diffrn_reflns_limit_k_max 36
_diffrn_reflns_limit_k_min -20
_diffrn_reflns_limit_l_max 13
_diffrn_reflns_limit_l_min -12
_diffrn_reflns_number 9580
_diffrn_reflns_point_group_measured_fraction_full 0.990
_diffrn_reflns_point_group_measured_fraction_max 0.965
_diffrn_reflns_theta_full 67.684
_diffrn_reflns_theta_max 72.015
_diffrn_reflns_theta_min 4.716
_diffrn_source 'micro-focus sealed X-ray tube'
_diffrn_source_type 'SuperNova (Cu) X-ray Source'
_exptl_absorpt_coefficient_mu 4.172
_exptl_absorpt_correction_T_max 1.00000
_exptl_absorpt_correction_T_min 0.50795
_exptl_absorpt_correction_type multi-scan
_exptl_absorpt_process_details
;
CrysAlisPro 1.171.39.46 (Rigaku Oxford Diffraction, 2018)
Empirical absorption correction using spherical harmonics,
 implemented in SCALE3 ABSPACK scaling algorithm.
;
_exptl_crystal_colour 'clear reddish red'
_exptl_crystal_colour_lustre clear
_exptl_crystal_colour_modifier reddish
_exptl_crystal_colour_primary red
_exptl_crystal_density_diffrn 1.301
_exptl_crystal_description plate
_exptl_crystal_F_000 1280
_exptl_crystal_size_max 0.1
_exptl_crystal_size_mid 0.1
_exptl_crystal_size_min 0.1
_refine_diff_density_max 1.163
_refine_diff_density_min -0.498
_refine_diff_density_rms 0.111
_refine_ls_extinction_method none
_refine_ls_goodness_of_fit_ref 1.106
_refine_ls_hydrogen_treatment constr
_refine_ls_matrix_type full
_refine_ls_number_parameters 360
_refine_ls_number_reflns 5871
_refine_ls_number_restraints 0
_refine_ls_restrained_S_all 1.106
_refine_ls_R_factor_all 0.1164
_refine_ls_R_factor_gt 0.0828
_refine_ls_shift/su_max 0.000
_refine_ls_shift/su_mean 0.000
_refine_ls_structure_factor_coef Fsqd
_refine_ls_weighting_details 'w=1/[\s^2^(Fo^2^)+(0.0889P)^2^+9.9145P] where P=(Fo^2^+2Fc^2^)/3'
_refine_ls_weighting_scheme calc
_refine_ls_wR_factor_gt 0.2140
_refine_ls_wR_factor_ref 0.2393
_reflns_Friedel_coverage 0.000
_reflns_number_gt 4173
_reflns_number_total 5871
_reflns_threshold_expression 'I > 2\s(I)'
_cod_data_source_file c9ra08899g2.cif
_cod_data_source_block HONNO-Ti
_cod_database_code 7239642
_shelx_shelxl_version_number 2016/6
_chemical_oxdiff_formula 'C H O Ti  N Cl'
_chemical_oxdiff_usercomment HONNO
_shelx_space_group_comment
;
The symmetry employed for this shelxl refinement is uniquely defined
by the following loop, which should always be used as a source of
symmetry information in preference to the above space-group names.
They are only intended as comments.
;
_reflns_odcompleteness_completeness 99.09
_reflns_odcompleteness_iscentric 1
_reflns_odcompleteness_theta 66.49
_olex2_refinement_description
;
1. Fixed Uiso
 At 1.2 times of:
  All C(H) groups, All C(H,H) groups
 At 1.5 times of:
  All C(H,H,H) groups
2.a Secondary CH2 refined with riding coordinates:
 C7(H7A,H7B), C8(H8A,H8B), C9(H9A,H9B)
2.b Aromatic/amide H refined with riding coordinates:
 C3(H3), C5(H5), C10(H10), C13(H13), C14(H14), C15(H15), C16(H16), C28(H28),
 C29(H29), C30(H30), C31(H31), C32(H32)
2.c Idealised Me refined as rotating group:
 C18(H18A,H18B,H18C), C19(H19A,H19B,H19C), C20(H20A,H20B,H20C), C22(H22A,H22B,
 H22C), C23(H23A,H23B,H23C), C24(H24A,H24B,H24C), C25(H25A,H25B,H25C), C26(H26A,
 H26B,H26C)
;
_olex2_submission_special_instructions 'No special instructions were received'
_oxdiff_exptl_absorpt_empirical_details
;
Empirical correction (ABSPACK) includes:
- Absorption correction using spherical harmonics
- Frame scaling
;
_oxdiff_exptl_absorpt_empirical_full_max 2.404
_oxdiff_exptl_absorpt_empirical_full_min 0.574

loop_
_space_group_symop_operation_xyz
'x, y, z'
'-x+1/2, y+1/2, -z+1/2'
'-x, -y, -z'
'x-1/2, -y-1/2, z-1/2'

loop_
_atom_site_label
_atom_site_type_symbol
_atom_site_fract_x
_atom_site_fract_y
_atom_site_fract_z
_atom_site_U_iso_or_equiv
_atom_site_adp_type
_atom_site_occupancy
_atom_site_site_symmetry_order
_atom_site_calc_flag
_atom_site_refinement_flags_posn
Ti1 Ti 0.50863(10) 0.31630(3) 0.78407(9) 0.0246(3) Uani 1 1 d .
Cl1 Cl 0.64811(16) 0.37332(5) 0.90666(16) 0.0386(4) Uani 1 1 d .
Cl2 Cl 0.43667(16) 0.30187(5) 0.96794(14) 0.0358(3) Uani 1 1 d .
O1 O 0.5443(4) 0.32979(12) 0.6319(4) 0.0281(8) Uani 1 1 d .
O2 O 0.6186(4) 0.26686(12) 0.8162(4) 0.0282(8) Uani 1 1 d .
N1 N 0.3228(5) 0.36219(15) 0.6843(5) 0.0272(10) Uani 1 1 d .
N2 N 0.3456(5) 0.27229(15) 0.6659(5) 0.0268(10) Uani 1 1 d .
C1 C 0.5295(6) 0.36092(17) 0.5364(6) 0.0256(11) Uani 1 1 d .
C2 C 0.4371(6) 0.39537(18) 0.5260(5) 0.0273(11) Uani 1 1 d .
C3 C 0.4175(6) 0.42733(18) 0.4266(6) 0.0287(12) Uani 1 1 d .
H3 H 0.353013 0.450440 0.418631 0.034 Uiso 1 1 calc R
C4 C 0.4902(6) 0.42613(17) 0.3389(6) 0.0283(12) Uani 1 1 d .
C5 C 0.5838(6) 0.39103(19) 0.3528(6) 0.0296(12) Uani 1 1 d .
H5 H 0.634146 0.389901 0.293351 0.035 Uiso 1 1 calc R
C6 C 0.6063(6) 0.35783(18) 0.4497(6) 0.0262(11) Uani 1 1 d .
C7 C 0.3664(6) 0.40192(18) 0.6278(6) 0.0275(11) Uani 1 1 d .
H7A H 0.430557 0.419031 0.704872 0.033 Uiso 1 1 calc R
H7B H 0.282467 0.420231 0.584184 0.033 Uiso 1 1 calc R
C8 C 0.2137(6) 0.33713(19) 0.5721(6) 0.0295(12) Uani 1 1 d .
H8A H 0.239687 0.336074 0.490841 0.035 Uiso 1 1 calc R
H8B H 0.122244 0.352005 0.547074 0.035 Uiso 1 1 calc R
C9 C 0.2039(6) 0.29097(19) 0.6212(6) 0.0302(12) Uani 1 1 d .
H9A H 0.170025 0.291632 0.697533 0.036 Uiso 1 1 calc R
H9B H 0.138630 0.273108 0.547011 0.036 Uiso 1 1 calc R
C10 C 0.3609(6) 0.23381(19) 0.6238(5) 0.0293(12) Uani 1 1 d .
H10 H 0.279342 0.218378 0.569753 0.035 Uiso 1 1 calc R
C11 C 0.4944(6) 0.21234(19) 0.6533(6) 0.0284(11) Uani 1 1 d .
C12 C 0.6204(6) 0.22956(18) 0.7472(6) 0.0282(12) Uani 1 1 d .
C13 C 0.7473(6) 0.20864(19) 0.7698(6) 0.0321(12) Uani 1 1 d .
H13 H 0.831607 0.220243 0.832987 0.039 Uiso 1 1 calc R
C14 C 0.7482(7) 0.1707(2) 0.6984(7) 0.0375(14) Uani 1 1 d .
H14 H 0.834052 0.156128 0.712919 0.045 Uiso 1 1 calc R
C15 C 0.6249(8) 0.1534(2) 0.6054(8) 0.0462(17) Uani 1 1 d .
H15 H 0.627458 0.127508 0.556300 0.055 Uiso 1 1 calc R
C16 C 0.4999(7) 0.1738(2) 0.5848(7) 0.0405(15) Uani 1 1 d .
H16 H 0.416115 0.161443 0.522961 0.049 Uiso 1 1 calc R
C17 C 0.7089(6) 0.31977(18) 0.4604(6) 0.0290(12) Uani 1 1 d .
C18 C 0.8203(6) 0.3169(2) 0.6049(6) 0.0366(13) Uani 1 1 d .
H18A H 0.877719 0.343480 0.624288 0.055 Uiso 1 1 calc GR
H18B H 0.879619 0.291157 0.611327 0.055 Uiso 1 1 calc GR
H18C H 0.774269 0.314107 0.670885 0.055 Uiso 1 1 calc GR
C19 C 0.7850(7) 0.3253(2) 0.3610(7) 0.0394(14) Uani 1 1 d .
H19A H 0.716464 0.327458 0.268301 0.059 Uiso 1 1 calc GR
H19B H 0.845529 0.299876 0.367863 0.059 Uiso 1 1 calc GR
H19C H 0.841568 0.352070 0.383402 0.059 Uiso 1 1 calc GR
C20 C 0.6259(6) 0.27643(19) 0.4245(6) 0.0333(13) Uani 1 1 d .
H20A H 0.574263 0.272281 0.485233 0.050 Uiso 1 1 calc GR
H20B H 0.690448 0.251861 0.435150 0.050 Uiso 1 1 calc GR
H20C H 0.560153 0.277635 0.330367 0.050 Uiso 1 1 calc GR
C21 C 0.4728(7) 0.46089(19) 0.2297(6) 0.0328(13) Uani 1 1 d .
C22 C 0.6156(8) 0.4824(2) 0.2551(8) 0.0486(17) Uani 1 1 d .
H22A H 0.650615 0.495652 0.345769 0.073 Uiso 1 1 calc GR
H22B H 0.605337 0.505230 0.186822 0.073 Uiso 1 1 calc GR
H22C H 0.681590 0.460113 0.248987 0.073 Uiso 1 1 calc GR
C23 C 0.3710(8) 0.4975(2) 0.2322(7) 0.0417(15) Uani 1 1 d .
H23A H 0.277566 0.485009 0.210516 0.063 Uiso 1 1 calc GR
H23B H 0.368192 0.519935 0.165058 0.063 Uiso 1 1 calc GR
H23C H 0.402258 0.510727 0.322759 0.063 Uiso 1 1 calc GR
C24 C 0.4199(8) 0.4385(2) 0.0908(6) 0.0436(16) Uani 1 1 d .
H24A H 0.485626 0.415512 0.088679 0.065 Uiso 1 1 calc GR
H24B H 0.411804 0.460275 0.020118 0.065 Uiso 1 1 calc GR
H24C H 0.328262 0.425400 0.074529 0.065 Uiso 1 1 calc GR
C25 C 0.2570(7) 0.3792(2) 0.7802(6) 0.0338(13) Uani 1 1 d .
H25A H 0.214857 0.354712 0.811842 0.051 Uiso 1 1 calc GR
H25B H 0.184734 0.400695 0.733292 0.051 Uiso 1 1 calc GR
H25C H 0.328390 0.393173 0.858133 0.051 Uiso 1 1 calc GR
C26 C -0.0241(10) 0.4331(3) 0.3116(10) 0.063(2) Uani 1 1 d .
H26A H 0.056101 0.414683 0.317845 0.095 Uiso 1 1 calc GR
H26B H -0.107435 0.422195 0.238584 0.095 Uiso 1 1 calc GR
H26C H -0.039090 0.432017 0.397833 0.095 Uiso 1 1 calc GR
C27 C 0.0038(8) 0.4796(2) 0.2819(8) 0.0469(16) Uani 1 1 d .
C28 C -0.0548(9) 0.4965(3) 0.1538(8) 0.0542(19) Uani 1 1 d .
H28 H -0.119406 0.479419 0.083866 0.065 Uiso 1 1 calc R
C29 C -0.0208(9) 0.5381(3) 0.1257(8) 0.057(2) Uani 1 1 d .
H29 H -0.060917 0.549314 0.036020 0.068 Uiso 1 1 calc R
C30 C 0.0718(10) 0.5639(3) 0.2274(9) 0.060(2) Uani 1 1 d .
H30 H 0.095766 0.592543 0.207477 0.072 Uiso 1 1 calc R
C31 C 0.1281(9) 0.5475(3) 0.3570(9) 0.057(2) Uani 1 1 d .
H31 H 0.191118 0.564772 0.427554 0.068 Uiso 1 1 calc R
C32 C 0.0924(8) 0.5055(3) 0.3844(7) 0.0493(17) Uani 1 1 d .
H32 H 0.129281 0.494549 0.474546 0.059 Uiso 1 1 calc R

loop_
_atom_site_aniso_label
_atom_site_aniso_U_11
_atom_site_aniso_U_22
_atom_site_aniso_U_33
_atom_site_aniso_U_23
_atom_site_aniso_U_13
_atom_site_aniso_U_12
Ti1 0.0235(5) 0.0276(5) 0.0226(5) 0.0005(4) 0.0082(4) 0.0007(4)
Cl1 0.0320(8) 0.0368(7) 0.0434(8) -0.0075(6) 0.0095(6) -0.0041(6)
Cl2 0.0394(8) 0.0425(8) 0.0290(7) 0.0026(6) 0.0165(6) 0.0004(6)
O1 0.027(2) 0.0279(19) 0.032(2) 0.0028(15) 0.0142(17) 0.0047(15)
O2 0.0248(19) 0.0296(19) 0.0272(18) 0.0000(15) 0.0060(16) 0.0008(16)
N1 0.028(2) 0.030(2) 0.026(2) -0.0005(18) 0.012(2) 0.0030(19)
N2 0.023(2) 0.029(2) 0.030(2) 0.0020(19) 0.0106(19) 0.0003(18)
C1 0.025(3) 0.027(3) 0.028(3) 0.000(2) 0.014(2) -0.003(2)
C2 0.028(3) 0.030(3) 0.027(3) -0.002(2) 0.014(2) 0.001(2)
C3 0.026(3) 0.026(3) 0.032(3) 0.000(2) 0.007(2) 0.005(2)
C4 0.033(3) 0.023(2) 0.027(3) -0.001(2) 0.010(2) -0.004(2)
C5 0.029(3) 0.034(3) 0.029(3) 0.000(2) 0.015(2) -0.002(2)
C6 0.023(3) 0.027(3) 0.029(3) 0.000(2) 0.010(2) -0.001(2)
C7 0.028(3) 0.028(3) 0.029(3) 0.003(2) 0.012(2) 0.007(2)
C8 0.021(3) 0.039(3) 0.025(3) 0.004(2) 0.004(2) 0.002(2)
C9 0.026(3) 0.034(3) 0.032(3) -0.002(2) 0.013(2) 0.000(2)
C10 0.029(3) 0.033(3) 0.027(3) 0.000(2) 0.011(2) -0.004(2)
C11 0.027(3) 0.032(3) 0.028(3) 0.005(2) 0.011(2) 0.002(2)
C12 0.033(3) 0.026(3) 0.028(3) 0.008(2) 0.014(2) 0.001(2)
C13 0.027(3) 0.036(3) 0.031(3) 0.007(2) 0.007(2) 0.004(2)
C14 0.035(3) 0.035(3) 0.044(3) 0.004(3) 0.017(3) 0.013(3)
C15 0.051(4) 0.035(3) 0.056(4) -0.008(3) 0.024(4) 0.007(3)
C16 0.039(4) 0.031(3) 0.051(4) -0.008(3) 0.016(3) -0.001(3)
C17 0.029(3) 0.029(3) 0.031(3) -0.002(2) 0.014(2) 0.001(2)
C18 0.025(3) 0.044(3) 0.040(3) 0.001(3) 0.010(3) 0.005(3)
C19 0.040(4) 0.044(3) 0.043(3) 0.002(3) 0.025(3) 0.006(3)
C20 0.028(3) 0.031(3) 0.039(3) -0.002(2) 0.010(2) 0.005(2)
C21 0.036(3) 0.032(3) 0.030(3) 0.003(2) 0.011(3) 0.001(2)
C22 0.049(4) 0.043(4) 0.056(4) 0.016(3) 0.023(4) 0.000(3)
C23 0.050(4) 0.037(3) 0.038(3) 0.008(3) 0.016(3) 0.006(3)
C24 0.059(4) 0.039(3) 0.031(3) 0.003(3) 0.014(3) 0.003(3)
C25 0.037(3) 0.036(3) 0.037(3) 0.001(2) 0.022(3) 0.008(3)
C26 0.059(5) 0.056(5) 0.076(6) 0.002(4) 0.025(5) 0.002(4)
C27 0.041(4) 0.053(4) 0.051(4) -0.003(3) 0.022(3) 0.007(3)
C28 0.050(4) 0.060(5) 0.047(4) -0.011(3) 0.010(3) 0.002(4)
C29 0.057(5) 0.065(5) 0.051(4) 0.005(4) 0.023(4) 0.015(4)
C30 0.064(5) 0.051(4) 0.075(6) 0.001(4) 0.038(5) 0.008(4)
C31 0.049(5) 0.057(5) 0.068(5) -0.019(4) 0.026(4) -0.004(4)
C32 0.049(4) 0.062(4) 0.039(4) -0.001(3) 0.018(3) 0.008(4)

loop_
_atom_type_symbol
_atom_type_description
_atom_type_scat_dispersion_real
_atom_type_scat_dispersion_imag
_atom_type_scat_source
C C 0.0181 0.0091 'International Tables Vol C Tables 4.2.6.8 and 6.1.1.4'
H H 0.0000 0.0000 'International Tables Vol C Tables 4.2.6.8 and 6.1.1.4'
Cl Cl 0.3639 0.7018 'International Tables Vol C Tables 4.2.6.8 and 6.1.1.4'
N N 0.0311 0.0180 'International Tables Vol C Tables 4.2.6.8 and 6.1.1.4'
O O 0.0492 0.0322 'International Tables Vol C Tables 4.2.6.8 and 6.1.1.4'
Ti Ti 0.2191 1.8069 'International Tables Vol C Tables 4.2.6.8 and 6.1.1.4'

loop_
_geom_angle_atom_site_label_1
_geom_angle_atom_site_label_2
_geom_angle_atom_site_label_3
_geom_angle
Cl1 Ti1 Cl2 89.69(6)
O1 Ti1 Cl1 92.43(14)
O1 Ti1 Cl2 173.52(14)
O1 Ti1 O2 92.25(17)
O1 Ti1 N1 81.91(17)
O1 Ti1 N2 89.56(18)
O2 Ti1 Cl1 107.16(13)
O2 Ti1 Cl2 92.97(13)
O2 Ti1 N1 159.76(17)
O2 Ti1 N2 83.96(18)
N1 Ti1 Cl1 92.50(13)
N1 Ti1 Cl2 91.88(13)
N2 Ti1 Cl1 168.60(14)
N2 Ti1 Cl2 87.18(13)
N2 Ti1 N1 76.66(18)
C1 O1 Ti1 144.4(4)
C12 O2 Ti1 135.7(4)
C7 N1 Ti1 110.9(3)
C7 N1 C8 109.9(4)
C7 N1 C25 105.5(4)
C8 N1 Ti1 108.1(3)
C25 N1 Ti1 113.9(3)
C25 N1 C8 108.4(5)
C9 N2 Ti1 114.6(3)
C10 N2 Ti1 126.9(4)
C10 N2 C9 118.3(5)
O1 C1 C2 118.3(5)
O1 C1 C6 120.0(5)
C2 C1 C6 121.7(5)
C1 C2 C7 122.2(5)
C3 C2 C1 119.5(5)
C3 C2 C7 118.0(5)
C2 C3 H3 119.3
C4 C3 C2 121.4(5)
C4 C3 H3 119.3
C3 C4 C5 117.7(5)
C3 C4 C21 122.9(5)
C5 C4 C21 119.4(5)
C4 C5 H5 118.4
C6 C5 C4 123.3(5)
C6 C5 H5 118.4
C1 C6 C17 122.0(5)
C5 C6 C1 116.4(5)
C5 C6 C17 121.5(5)
N1 C7 C2 118.1(4)
N1 C7 H7A 107.8
N1 C7 H7B 107.8
C2 C7 H7A 107.8
C2 C7 H7B 107.8
H7A C7 H7B 107.1
N1 C8 H8A 109.9
N1 C8 H8B 109.9
N1 C8 C9 108.8(4)
H8A C8 H8B 108.3
C9 C8 H8A 109.9
C9 C8 H8B 109.9
N2 C9 C8 106.7(5)
N2 C9 H9A 110.4
N2 C9 H9B 110.4
C8 C9 H9A 110.4
C8 C9 H9B 110.4
H9A C9 H9B 108.6
N2 C10 H10 117.9
N2 C10 C11 124.3(5)
C11 C10 H10 117.9
C12 C11 C10 122.5(5)
C16 C11 C10 118.9(6)
C16 C11 C12 118.5(6)
O2 C12 C11 120.0(5)
O2 C12 C13 119.2(5)
C13 C12 C11 120.8(5)
C12 C13 H13 120.6
C14 C13 C12 118.7(6)
C14 C13 H13 120.6
C13 C14 H14 119.5
C13 C14 C15 121.0(6)
C15 C14 H14 119.5
C14 C15 H15 120.0
C16 C15 C14 120.0(6)
C16 C15 H15 120.0
C11 C16 H16 119.6
C15 C16 C11 120.8(6)
C15 C16 H16 119.6
C6 C17 C18 110.9(5)
C19 C17 C6 112.0(5)
C19 C17 C18 107.8(5)
C19 C17 C20 107.5(5)
C20 C17 C6 108.8(5)
C20 C17 C18 109.8(5)
C17 C18 H18A 109.5
C17 C18 H18B 109.5
C17 C18 H18C 109.5
H18A C18 H18B 109.5
H18A C18 H18C 109.5
H18B C18 H18C 109.5
C17 C19 H19A 109.5
C17 C19 H19B 109.5
C17 C19 H19C 109.5
H19A C19 H19B 109.5
H19A C19 H19C 109.5
H19B C19 H19C 109.5
C17 C20 H20A 109.5
C17 C20 H20B 109.5
C17 C20 H20C 109.5
H20A C20 H20B 109.5
H20A C20 H20C 109.5
H20B C20 H20C 109.5
C4 C21 C22 108.7(5)
C4 C21 C23 112.4(5)
C4 C21 C24 108.7(5)
C23 C21 C22 107.6(5)
C24 C21 C22 109.9(6)
C24 C21 C23 109.5(5)
C21 C22 H22A 109.5
C21 C22 H22B 109.5
C21 C22 H22C 109.5
H22A C22 H22B 109.5
H22A C22 H22C 109.5
H22B C22 H22C 109.5
C21 C23 H23A 109.5
C21 C23 H23B 109.5
C21 C23 H23C 109.5
H23A C23 H23B 109.5
H23A C23 H23C 109.5
H23B C23 H23C 109.5
C21 C24 H24A 109.5
C21 C24 H24B 109.5
C21 C24 H24C 109.5
H24A C24 H24B 109.5
H24A C24 H24C 109.5
H24B C24 H24C 109.5
N1 C25 H25A 109.5
N1 C25 H25B 109.5
N1 C25 H25C 109.5
H25A C25 H25B 109.5
H25A C25 H25C 109.5
H25B C25 H25C 109.5
H26A C26 H26B 109.5
H26A C26 H26C 109.5
H26B C26 H26C 109.5
C27 C26 H26A 109.5
C27 C26 H26B 109.5
C27 C26 H26C 109.5
C28 C27 C26 120.9(7)
C28 C27 C32 119.3(8)
C32 C27 C26 119.8(7)
C27 C28 H28 119.8
C27 C28 C29 120.4(8)
C29 C28 H28 119.8
C28 C29 H29 119.7
C28 C29 C30 120.6(8)
C30 C29 H29 119.7
C29 C30 H30 120.4
C31 C30 C29 119.1(8)
C31 C30 H30 120.4
C30 C31 H31 120.1
C30 C31 C32 119.8(8)
C32 C31 H31 120.1
C27 C32 C31 120.7(7)
C27 C32 H32 119.6
C31 C32 H32 119.6

loop_
_geom_bond_atom_site_label_1
_geom_bond_atom_site_label_2
_geom_bond_distance
Ti1 Cl1 2.3245(17)
Ti1 Cl2 2.3625(17)
Ti1 O1 1.825(4)
Ti1 O2 1.840(4)
Ti1 N1 2.293(5)
Ti1 N2 2.156(5)
O1 C1 1.353(7)
O2 C12 1.355(7)
N1 C7 1.490(7)
N1 C8 1.511(7)
N1 C25 1.503(7)
N2 C9 1.474(7)
N2 C10 1.284(7)
C1 C2 1.393(8)
C1 C6 1.417(8)
C2 C3 1.393(8)
C2 C7 1.518(7)
C3 H3 0.9500
C3 C4 1.390(8)
C4 C5 1.411(8)
C4 C21 1.529(8)
C5 H5 0.9500
C5 C6 1.398(8)
C6 C17 1.544(8)
C7 H7A 0.9900
C7 H7B 0.9900
C8 H8A 0.9900
C8 H8B 0.9900
C8 C9 1.515(8)
C9 H9A 0.9900
C9 H9B 0.9900
C10 H10 0.9500
C10 C11 1.450(8)
C11 C12 1.416(8)
C11 C16 1.392(8)
C12 C13 1.394(8)
C13 H13 0.9500
C13 C14 1.384(9)
C14 H14 0.9500
C14 C15 1.395(10)
C15 H15 0.9500
C15 C16 1.373(10)
C16 H16 0.9500
C17 C18 1.544(8)
C17 C19 1.532(8)
C17 C20 1.543(8)
C18 H18A 0.9800
C18 H18B 0.9800
C18 H18C 0.9800
C19 H19A 0.9800
C19 H19B 0.9800
C19 H19C 0.9800
C20 H20A 0.9800
C20 H20B 0.9800
C20 H20C 0.9800
C21 C22 1.541(9)
C21 C23 1.536(9)
C21 C24 1.529(8)
C22 H22A 0.9800
C22 H22B 0.9800
C22 H22C 0.9800
C23 H23A 0.9800
C23 H23B 0.9800
C23 H23C 0.9800
C24 H24A 0.9800
C24 H24B 0.9800
C24 H24C 0.9800
C25 H25A 0.9800
C25 H25B 0.9800
C25 H25C 0.9800
C26 H26A 0.9800
C26 H26B 0.9800
C26 H26C 0.9800
C26 C27 1.502(11)
C27 C28 1.368(11)
C27 C32 1.383(10)
C28 H28 0.9500
C28 C29 1.376(12)
C29 H29 0.9500
C29 C30 1.392(12)
C30 H30 0.9500
C30 C31 1.374(12)
C31 H31 0.9500
C31 C32 1.390(11)
C32 H32 0.9500

loop_
_geom_torsion_atom_site_label_1
_geom_torsion_atom_site_label_2
_geom_torsion_atom_site_label_3
_geom_torsion_atom_site_label_4
_geom_torsion
Ti1 O1 C1 C2 -13.9(9)
Ti1 O1 C1 C6 166.4(5)
Ti1 O2 C12 C11 -29.1(8)
Ti1 O2 C12 C13 150.8(4)
Ti1 N1 C7 C2 56.3(5)
Ti1 N1 C8 C9 41.4(5)
Ti1 N2 C9 C8 43.5(5)
Ti1 N2 C10 C11 2.1(8)
Cl1 Ti1 O1 C1 -63.2(6)
Cl1 Ti1 O2 C12 -152.0(5)
Cl2 Ti1 O2 C12 117.4(5)
O1 Ti1 O2 C12 -58.8(5)
O1 C1 C2 C3 -178.6(5)
O1 C1 C2 C7 7.3(8)
O1 C1 C6 C5 179.3(5)
O1 C1 C6 C17 -0.3(8)
O2 Ti1 O1 C1 -170.5(6)
O2 C12 C13 C14 -179.7(5)
N1 Ti1 O1 C1 29.0(6)
N1 Ti1 O2 C12 13.8(9)
N1 C8 C9 N2 -55.5(6)
N2 Ti1 O1 C1 105.6(6)
N2 Ti1 O2 C12 30.6(5)
N2 C10 C11 C12 8.8(9)
N2 C10 C11 C16 -169.9(6)
C1 C2 C3 C4 -1.3(9)
C1 C2 C7 N1 -36.8(8)
C1 C6 C17 C18 -56.3(7)
C1 C6 C17 C19 -176.8(5)
C1 C6 C17 C20 64.6(7)
C2 C1 C6 C5 -0.3(8)
C2 C1 C6 C17 -180.0(5)
C2 C3 C4 C5 0.7(8)
C2 C3 C4 C21 -179.2(5)
C3 C2 C7 N1 149.0(5)
C3 C4 C5 C6 0.0(8)
C3 C4 C21 C22 121.0(6)
C3 C4 C21 C23 2.0(8)
C3 C4 C21 C24 -119.4(6)
C4 C5 C6 C1 -0.2(8)
C4 C5 C6 C17 179.4(5)
C5 C4 C21 C22 -59.0(7)
C5 C4 C21 C23 -178.0(5)
C5 C4 C21 C24 60.7(7)
C5 C6 C17 C18 124.1(6)
C5 C6 C17 C19 3.6(8)
C5 C6 C17 C20 -115.0(6)
C6 C1 C2 C3 1.1(8)
C6 C1 C2 C7 -173.0(5)
C7 N1 C8 C9 162.6(4)
C7 C2 C3 C4 173.1(5)
C8 N1 C7 C2 -63.2(6)
C9 N2 C10 C11 176.5(5)
C10 N2 C9 C8 -131.6(5)
C10 C11 C12 O2 1.8(8)
C10 C11 C12 C13 -178.1(5)
C10 C11 C16 C15 177.3(6)
C11 C12 C13 C14 0.1(8)
C12 C11 C16 C15 -1.4(10)
C12 C13 C14 C15 0.0(9)
C13 C14 C15 C16 -0.8(11)
C14 C15 C16 C11 1.6(11)
C16 C11 C12 O2 -179.5(5)
C16 C11 C12 C13 0.6(8)
C21 C4 C5 C6 180.0(5)
C25 N1 C7 C2 -179.9(5)
C25 N1 C8 C9 -82.5(5)
C26 C27 C28 C29 -175.4(8)
C26 C27 C32 C31 175.0(7)
C27 C28 C29 C30 -1.1(13)
C28 C27 C32 C31 -3.5(11)
C28 C29 C30 C31 -0.6(13)
C29 C30 C31 C32 0.2(12)
C30 C31 C32 C27 1.8(12)
C32 C27 C28 C29 3.1(12)
